data_1570617
loop_
_publ_author_name
'Ren, Zhen'
'Sun, Jun-Jun'
'Xu, Long'
'Luo, Peng'
'Ma, Zi-Wei'
'Li, Si'
'Si, Yu-Bing'
'Dong, Xi-Yan'
'Pan, Fangfang'

_publ_section_title
;
 X-ray-triggered through-space charge transfer and photochromism in silver
 nanoclusters.
;
_journal_issue 5
_journal_name_full Nanoscale
_journal_page_first 2662
_journal_page_last 2671
_journal_paper_doi 10.1039/d3nr05409h
_journal_volume 16
_journal_year 2024
_chemical_formula_moiety 'C72 H108 Ag14, Cl'
_chemical_formula_sum 'C72 H109 Ag14 Cl O'
_chemical_formula_weight 2536.22
_space_group_crystal_system trigonal
_space_group_IT_number 148
_space_group_name_Hall '-R 3'
_space_group_name_H-M_alt 'R -3 :H'
_atom_sites_solution_hydrogens mixed
_audit_block_doi 10.5517/ccdc.csd.cc2gp1rz
_audit_creation_date 2023-07-20
_audit_creation_method
;
Olex2 1.5-alpha
(compiled 2023.03.06 svn.rbb2c1857 for OlexSys, GUI svn.r6748)
;
_audit_update_record
;
2023-07-25 deposited with the CCDC.	2023-12-28 downloaded from the CCDC.
;
_cell_angle_alpha 90
_cell_angle_beta 90
_cell_angle_gamma 120
_cell_formula_units_Z 3
_cell_length_a 21.8873(7)
_cell_length_b 21.8873(7)
_cell_length_c 15.5998(8)
_cell_measurement_reflns_used 9889
_cell_measurement_temperature 100.00
_cell_measurement_theta_max 61.02
_cell_measurement_theta_min 4.75
_cell_volume 6471.9(4)
_computing_cell_refinement 'SAINT V8.40B (?, 2016)'
_computing_data_reduction 'SAINT V8.40B (?, 2016)'
_computing_molecular_graphics 'Olex2 1.5-alpha (Dolomanov et al., 2009)'
_computing_publication_material 'Olex2 1.5-alpha (Dolomanov et al., 2009)'
_computing_structure_refinement 'SHELXL 2019/2 (Sheldrick, 2015)'
_computing_structure_solution 'SHELXT 2014/5 (Sheldrick, 2014)'
_diffrn_ambient_temperature 100.00
_diffrn_measured_fraction_theta_full 0.993
_diffrn_measured_fraction_theta_max 0.983
_diffrn_measurement_device_type 'Bruker APEX-II CCD'
_diffrn_measurement_method '\f and \w scans'
_diffrn_radiation_type GaK\a
_diffrn_radiation_wavelength 1.34139
_diffrn_reflns_av_R_equivalents 0.0674
_diffrn_reflns_av_unetI/netI 0.0517
_diffrn_reflns_Laue_measured_fraction_full 0.993
_diffrn_reflns_Laue_measured_fraction_max 0.983
_diffrn_reflns_limit_h_max 26
_diffrn_reflns_limit_h_min -28
_diffrn_reflns_limit_k_max 27
_diffrn_reflns_limit_k_min -25
_diffrn_reflns_limit_l_max 20
_diffrn_reflns_limit_l_min -20
_diffrn_reflns_number 16626
_diffrn_reflns_point_group_measured_fraction_full 0.993
_diffrn_reflns_point_group_measured_fraction_max 0.983
_diffrn_reflns_theta_full 53.594
_diffrn_reflns_theta_max 61.741
_diffrn_reflns_theta_min 4.750
_diffrn_source_current 3.57
_diffrn_source_power 0.24972149999999999
_diffrn_source_voltage 69.95
_diffrn_standards_number 0
_exptl_absorpt_coefficient_mu 17.327
_exptl_absorpt_correction_T_max 0.7520
_exptl_absorpt_correction_T_min 0.2803
_exptl_absorpt_correction_type none
_exptl_absorpt_process_details
;
SADABS-2016/2 (Bruker,2016/2) was used for absorption correction.
wR2(int) was 0.1673 before and 0.1059 after correction.
The Ratio of minimum to maximum transmission is 0.3727.
The \l/2 correction factor is Not present.
;
_exptl_crystal_colour colourless
_exptl_crystal_colour_primary colourless
_exptl_crystal_density_diffrn 1.952
_exptl_crystal_description rhombohedral
_exptl_crystal_F_000 3672
_exptl_crystal_size_max 0.22
_exptl_crystal_size_mid 0.19
_exptl_crystal_size_min 0.18
_refine_diff_density_max 1.725
_refine_diff_density_min -2.124
_refine_diff_density_rms 0.257
_refine_ls_extinction_method none
_refine_ls_goodness_of_fit_ref 1.192
_refine_ls_hydrogen_treatment constr
_refine_ls_matrix_type full
_refine_ls_number_parameters 197
_refine_ls_number_reflns 3352
_refine_ls_number_restraints 126
_refine_ls_restrained_S_all 1.178
_refine_ls_R_factor_all 0.1041
_refine_ls_R_factor_gt 0.0969
_refine_ls_shift/su_max 0.000
_refine_ls_shift/su_mean 0.000
_refine_ls_structure_factor_coef Fsqd
_refine_ls_weighting_details 'w=1/[\s^2^(Fo^2^)+(0.0350P)^2^+547.2131P] where P=(Fo^2^+2Fc^2^)/3'
_refine_ls_weighting_scheme calc
_refine_ls_wR_factor_gt 0.2236
_refine_ls_wR_factor_ref 0.2266
_reflns_Friedel_coverage 0.000
_reflns_number_gt 3006
_reflns_number_total 3352
_reflns_threshold_expression 'I > 2\s(I)'
_cod_data_source_file d3nr05409h2.cif
_cod_data_source_block cl@ag14-ga-ray_sq
_cod_depositor_comments 'Adding full bibliography for 1570610--1570618.cif.'
_cod_original_cell_volume 6471.9(5)
_cod_original_sg_symbol_H-M 'R -3'
_cod_database_code 1570617
_shelx_shelxl_version_number 2019/2
_shelx_space_group_comment
;
The symmetry employed for this shelxl refinement is uniquely defined
by the following loop, which should always be used as a source of
symmetry information in preference to the above space-group names.
They are only intended as comments.
;
_shelx_estimated_absorpt_t_max 0.146
_shelx_estimated_absorpt_t_min 0.115
_olex2_refinement_description
;
1. Fixed Uiso
 At 1.5 times of:
  All C(H,H,H) groups
2. Restrained distances
 C9A-C10A = C11A-C9A = C12A-C9A = C9-C12 = C11-C9 = C10-C9
 1.54 with sigma of 0.02
 C9A-C8A
 1.5 with sigma of 0.02
 C9-C8
 1.5 with sigma of 0.02
 C7-C8 \\sim C8A-C7A
 with sigma of 0.01
3. Uiso/Uaniso restraints and constraints
Uanis(C10A) \\sim Ueq, Uanis(C12A) \\sim Ueq, Uanis(C12) \\sim Ueq, Uanis(C11)
\\sim Ueq, Uanis(C9A) \\sim Ueq, Uanis(C11A) \\sim Ueq, Uanis(C6) \\sim Ueq:
with sigma of 0.01 and sigma for terminal atoms of 0.02
Uanis(C8A) \\sim Ueq, Uanis(C8) \\sim Ueq, Uanis(C9) \\sim Ueq, Uanis(C10)
\\sim Ueq, Uanis(C7A) \\sim Ueq, Uanis(C7) \\sim Ueq: with sigma of 0.01 and
sigma for terminal atoms of 0.02
Uanis(Ag3A) = Uanis(Ag3)
Uanis(Ag1A) = Uanis(Ag1)
Uanis(C7A) = Uanis(C7)
4. Rigid body (RIGU) restrains
 C10, C9
 with sigma for 1-2 distances of 0.001 and sigma for 1-3 distances of 0.001
 C1, C2, C3, C5, C4, C6
 with sigma for 1-2 distances of 0.001 and sigma for 1-3 distances of 0.001
5. Others
 Sof(Ag3A)=1-FVAR(1)
 Sof(Ag3)=FVAR(1)
 Sof(Ag1A)=1-FVAR(2)
 Sof(Ag1)=FVAR(2)
 Sof(C7A)=Sof(C9A)=Sof(C11A)=Sof(H11D)=Sof(H11E)=Sof(H11F)=Sof(C12A)=Sof(H12A)=
 Sof(H12B)=Sof(H12C)=Sof(C10A)=Sof(H10A)=Sof(H10B)=Sof(H10C)=Sof(C8A)=1-FVAR(3)
 Sof(C8)=Sof(C11)=Sof(H11A)=Sof(H11B)=Sof(H11C)=Sof(C12)=Sof(H12D)=Sof(H12E)=
 Sof(H12F)=Sof(C10)=Sof(H10D)=Sof(H10E)=Sof(H10F)=Sof(C9)=Sof(C7)=FVAR(3)
6.a Riding coordinates:
 C11(H11A,H11B,H11C)
6.b Idealised Me refined as rotating group:
 C4(H4A,H4B,H4C), C5(H5A,H5B,H5C), C6(H6A,H6B,H6C), C11A(H11D,H11E,H11F),
 C12A(H12A,H12B,H12C), C12(H12D,H12E,H12F), C10A(H10A,H10B,H10C), C10(H10D,H10E,
 H10F)
;
_platon_squeeze_special_details
;
A solvent mask was calculated and 30 electrons were 
found in a volume of 60\%A^3^ in 1 void per unit cell. 
This is consistent with the presence of 
3[OH] per Unit Cell 
which account for 27 electrons 
per unit cell.
;
_platon_squeeze_void_probe_radius 1.20
_olex2_submission_special_instructions 'No special instructions were received'

loop_
_space_group_symop_operation_xyz
'x, y, z'
'-y, x-y, z'
'-x+y, -x, z'
'x+2/3, y+1/3, z+1/3'
'-y+2/3, x-y+1/3, z+1/3'
'-x+y+2/3, -x+1/3, z+1/3'
'x+1/3, y+2/3, z+2/3'
'-y+1/3, x-y+2/3, z+2/3'
'-x+y+1/3, -x+2/3, z+2/3'
'-x, -y, -z'
'y, -x+y, -z'
'x-y, x, -z'
'-x+2/3, -y+1/3, -z+1/3'
'y+2/3, -x+y+1/3, -z+1/3'
'x-y+2/3, x+1/3, -z+1/3'
'-x+1/3, -y+2/3, -z+2/3'
'y+1/3, -x+y+2/3, -z+2/3'
'x-y+1/3, x+2/3, -z+2/3'

loop_
_atom_site_label
_atom_site_type_symbol
_atom_site_fract_x
_atom_site_fract_y
_atom_site_fract_z
_atom_site_U_iso_or_equiv
_atom_site_adp_type
_atom_site_occupancy
_atom_site_site_symmetry_order
_atom_site_calc_flag
_atom_site_refinement_flags_posn
_atom_site_refinement_flags_adp
_atom_site_refinement_flags_occupancy
_atom_site_disorder_assembly
_atom_site_disorder_group
Ag1 Ag 0.56255(15) 0.3602(3) 0.45775(14) 0.0413(6) Uani 0.902(16) 1 d . . P A 1
Ag3 Ag 0.69670(6) 0.47860(8) 0.39699(8) 0.0415(4) Uani 0.938(4) 1 d . . P A 1
Ag2 Ag 0.666667 0.333333 0.5463(2) 0.0718(7) Uani 1 3 d S T P . .
Cl1 Cl 0.666667 0.333333 0.333333 0.0378(15) Uani 1 6 d S T P . .
C4 C 0.3320(9) 0.2659(11) 0.2558(13) 0.076(3) Uani 1 1 d . . . . .
H4A H 0.365840 0.276255 0.209150 0.113 Uiso 1 1 calc R U . . .
H4B H 0.339987 0.310244 0.281292 0.113 Uiso 1 1 calc R U . . .
H4C H 0.283902 0.239695 0.233093 0.113 Uiso 1 1 calc R U . . .
C1 C 0.4758(7) 0.2971(7) 0.3814(10) 0.045(3) Uani 1 1 d . . . . .
C2 C 0.4171(8) 0.2646(10) 0.3598(13) 0.066(3) Uani 1 1 d . . . . .
C7A C 0.648(3) 0.438(2) 0.530(3) 0.036(5) Uani 0.44(3) 1 d D U P A 2
C3 C 0.3424(8) 0.2202(11) 0.3264(14) 0.073(3) Uani 1 1 d . . . . .
C5 C 0.3330(9) 0.1517(11) 0.2839(14) 0.075(3) Uani 1 1 d . . . . .
H5A H 0.368893 0.164145 0.239432 0.112 Uiso 1 1 calc R U . . .
H5B H 0.285938 0.125535 0.258086 0.112 Uiso 1 1 calc R U . . .
H5C H 0.338126 0.122373 0.327498 0.112 Uiso 1 1 calc R U . . .
C6 C 0.2925(9) 0.2025(12) 0.4040(14) 0.079(3) Uani 1 1 d . U . . .
H6A H 0.244798 0.188037 0.383735 0.119 Uiso 1 1 calc R U . . .
H6B H 0.309400 0.244232 0.440643 0.119 Uiso 1 1 calc R U . . .
H6C H 0.291693 0.163937 0.436901 0.119 Uiso 1 1 calc R U . . .
C8 C 0.6814(15) 0.4644(15) 0.5904(14) 0.035(6) Uani 0.56(3) 1 d D U P A 1
C9A C 0.7310(17) 0.548(2) 0.629(2) 0.078(13) Uani 0.44(3) 1 d D U P A 2
C11 C 0.720(2) 0.5843(17) 0.661(3) 0.087(12) Uani 0.56(3) 1 d D U P A 1
H11A H 0.733270 0.604922 0.603936 0.131 Uiso 0.56(3) 1 d R U P A 1
H11B H 0.753830 0.616652 0.703416 0.131 Uiso 0.56(3) 1 d R U P A 1
H11C H 0.672640 0.576522 0.675266 0.131 Uiso 0.56(3) 1 d R U P A 1
C11A C 0.745(3) 0.615(3) 0.580(4) 0.11(2) Uani 0.44(3) 1 d D U P A 2
H11D H 0.767248 0.655882 0.618015 0.169 Uiso 0.44(3) 1 calc R U P A 2
H11E H 0.700411 0.609030 0.558236 0.169 Uiso 0.44(3) 1 calc R U P A 2
H11F H 0.776658 0.622241 0.531420 0.169 Uiso 0.44(3) 1 calc R U P A 2
C12A C 0.8047(18) 0.556(3) 0.631(3) 0.070(12) Uani 0.44(3) 1 d D U P A 2
H12A H 0.839806 0.603208 0.611856 0.105 Uiso 0.44(3) 1 calc R U P A 2
H12B H 0.805447 0.520522 0.593587 0.105 Uiso 0.44(3) 1 calc R U P A 2
H12C H 0.815851 0.548760 0.690125 0.105 Uiso 0.44(3) 1 calc R U P A 2
C12 C 0.783(2) 0.507(3) 0.688(3) 0.097(13) Uani 0.56(3) 1 d D U P A 1
H12D H 0.766904 0.458298 0.705259 0.146 Uiso 0.56(3) 1 calc R U P A 1
H12E H 0.807553 0.538751 0.736360 0.146 Uiso 0.56(3) 1 calc R U P A 1
H12F H 0.814567 0.519801 0.639105 0.146 Uiso 0.56(3) 1 calc R U P A 1
C10A C 0.690(3) 0.542(3) 0.712(3) 0.095(17) Uani 0.44(3) 1 d D U P A 2
H10A H 0.722577 0.561531 0.760018 0.143 Uiso 0.44(3) 1 calc R U P A 2
H10B H 0.655981 0.491880 0.722942 0.143 Uiso 0.44(3) 1 calc R U P A 2
H10C H 0.664164 0.567600 0.704912 0.143 Uiso 0.44(3) 1 calc R U P A 2
Ag3A Ag 0.7167(11) 0.5115(13) 0.4086(13) 0.0415(4) Uani 0.062(4) 1 d . . P A 2
Ag1A Ag 0.5747(11) 0.3834(18) 0.4479(13) 0.0413(6) Uani 0.098(16) 1 d . . P A 2
C10 C 0.687(3) 0.481(3) 0.752(2) 0.121(15) Uani 0.56(3) 1 d D U P A 1
H10D H 0.638412 0.442153 0.744341 0.182 Uiso 0.56(3) 1 calc R U P A 1
H10E H 0.686085 0.517299 0.788906 0.182 Uiso 0.56(3) 1 calc R U P A 1
H10F H 0.715396 0.463738 0.779146 0.182 Uiso 0.56(3) 1 calc R U P A 1
C9 C 0.7186(15) 0.5140(14) 0.6638(17) 0.064(8) Uani 0.56(3) 1 d D U P A 1
C8A C 0.687(2) 0.4850(19) 0.573(3) 0.040(9) Uani 0.44(3) 1 d D U P A 2
C7 C 0.645(2) 0.4253(17) 0.539(2) 0.036(5) Uani 0.56(3) 1 d D U P A 1

loop_
_atom_site_aniso_label
_atom_site_aniso_U_11
_atom_site_aniso_U_22
_atom_site_aniso_U_33
_atom_site_aniso_U_23
_atom_site_aniso_U_13
_atom_site_aniso_U_12
Ag1 0.0252(7) 0.0273(15) 0.0610(7) -0.0048(8) -0.0029(5) 0.0053(9)
Ag3 0.0324(6) 0.0260(8) 0.0623(7) -0.0036(5) -0.0013(5) 0.0116(6)
Ag2 0.0417(7) 0.0417(7) 0.132(2) 0.000 0.000 0.0208(3)
Cl1 0.0235(18) 0.0235(18) 0.066(5) 0.000 0.000 0.0118(9)
C4 0.044(5) 0.085(6) 0.090(6) -0.017(5) -0.011(4) 0.026(5)
C1 0.033(3) 0.035(5) 0.069(8) 0.004(5) -0.003(4) 0.018(4)
C2 0.034(3) 0.078(6) 0.080(7) -0.018(5) -0.005(4) 0.023(3)
C7A 0.032(5) 0.030(9) 0.044(7) -0.001(6) 0.001(5) 0.014(6)
C3 0.035(4) 0.083(6) 0.089(6) -0.016(5) -0.009(3) 0.021(4)
C5 0.042(5) 0.083(6) 0.088(7) -0.015(5) -0.009(5) 0.023(4)
C6 0.040(4) 0.095(7) 0.092(6) -0.014(5) -0.006(4) 0.026(4)
C8 0.044(10) 0.041(10) 0.019(8) 0.001(7) -0.005(7) 0.019(7)
C9A 0.073(16) 0.081(16) 0.079(16) -0.008(9) -0.002(9) 0.038(11)
C11 0.091(19) 0.071(17) 0.10(2) -0.008(14) -0.021(15) 0.039(14)
C11A 0.11(3) 0.10(3) 0.12(3) -0.022(18) -0.016(18) 0.043(18)
C12A 0.057(17) 0.070(19) 0.08(2) -0.024(15) -0.001(14) 0.030(14)
C12 0.10(2) 0.10(2) 0.088(19) -0.030(15) -0.021(15) 0.047(15)
C10A 0.09(2) 0.11(2) 0.09(2) -0.023(17) -0.008(16) 0.051(17)
Ag3A 0.0324(6) 0.0260(8) 0.0623(7) -0.0036(5) -0.0013(5) 0.0116(6)
Ag1A 0.0252(7) 0.0273(15) 0.0610(7) -0.0048(8) -0.0029(5) 0.0053(9)
C10 0.13(2) 0.12(2) 0.081(11) 0.004(11) 0.013(10) 0.040(15)
C9 0.059(11) 0.063(11) 0.069(10) -0.017(8) -0.009(7) 0.028(8)
C8A 0.041(12) 0.040(12) 0.045(13) -0.003(9) 0.002(8) 0.023(9)
C7 0.032(5) 0.030(9) 0.044(7) -0.001(6) 0.001(5) 0.014(6)

loop_
_atom_type_symbol
_atom_type_description
_atom_type_scat_dispersion_real
_atom_type_scat_dispersion_imag
_atom_type_scat_source
C C 0.0137 0.0067 'International Tables Vol C Tables 4.2.6.8 and 6.1.1.4'
H H 0.0000 0.0000 'International Tables Vol C Tables 4.2.6.8 and 6.1.1.4'
Ag Ag 0.0782 3.3823 'International Tables Vol C Tables 4.2.6.8 and 6.1.1.4'
Cl Cl 0.3281 0.5435 'International Tables Vol C Tables 4.2.6.8 and 6.1.1.4'
O O 0.0412 0.0250 'International Tables Vol C Tables 4.2.6.8 and 6.1.1.4'

loop_
_geom_angle_atom_site_label_1
_geom_angle_atom_site_label_2
_geom_angle_atom_site_label_3
_geom_angle
_geom_angle_site_symmetry_1
_geom_angle_site_symmetry_3
_geom_angle_publ_flag
Ag3 Ag1 Ag3 118.26(7) 2_655 . ?
Ag3 Ag1 Ag3 73.60(5) 2_655 18_545 ?
Ag3 Ag1 Ag3 73.49(10) . 18_545 ?
Ag3 Ag1 Ag2 78.40(9) 2_655 . ?
Ag3 Ag1 Ag2 78.28(6) . . ?
Ag3 Ag1 Ag2 123.31(8) 18_545 . ?
C1 Ag1 Ag3 52.1(4) . 18_545 ?
C1 Ag1 Ag3 125.5(4) . . ?
C1 Ag1 Ag3 54.1(4) . 2_655 ?
C1 Ag1 Ag2 132.3(4) . . ?
C7 Ag1 Ag3 56.6(12) . . ?
C7 Ag1 Ag3 130.1(12) . 18_545 ?
C7 Ag1 Ag3 128.9(12) . 2_655 ?
C7 Ag1 Ag2 50.5(12) . . ?
C7 Ag1 C1 175.9(14) . . ?
Ag1 Ag3 Ag1 101.49(8) 3_665 . ?
Ag1 Ag3 Ag1 105.71(14) 3_665 17 ?
Ag1 Ag3 Ag1 105.52(10) . 17 ?
C1 Ag3 Ag1 44.5(3) 3_665 3_665 ?
C1 Ag3 Ag1 44.4(4) 17 17 ?
C1 Ag3 Ag1 84.5(4) 3_665 17 ?
C1 Ag3 Ag1 85.8(3) 17 . ?
C1 Ag3 Ag1 149.7(4) 17 3_665 ?
C1 Ag3 Ag1 145.7(3) 3_665 . ?
C1 Ag3 C1 120.9(2) 17 3_665 ?
C1 Ag3 C7 122.8(10) 17 . ?
C1 Ag3 C7 116.3(10) 3_665 . ?
C7 Ag3 Ag1 43.9(6) . . ?
C7 Ag3 Ag1 78.9(11) . 3_665 ?
C7 Ag3 Ag1 148.4(5) . 17 ?
Ag1 Ag2 Ag1 100.04(8) 2_655 3_665 ?
Ag1 Ag2 Ag1 100.04(8) 3_665 . ?
Ag1 Ag2 Ag1 100.04(8) 2_655 . ?
Ag1 Ag2 Ag1A 8.2(5) 2_655 2_655 ?
Ag1 Ag2 Ag1A 8.2(5) 3_665 3_665 ?
Ag1 Ag2 Ag1A 92.7(5) 2_655 3_665 ?
Ag1 Ag2 Ag1A 105.0(4) . 3_665 ?
Ag1 Ag2 Ag1A 92.7(5) . 2_655 ?
Ag1 Ag2 Ag1A 105.0(4) 3_665 2_655 ?
C7A Ag2 C7A 119.0(4) 3_665 2_655 ?
C7A Ag2 C7A 119.0(4) 2_655 . ?
C7A Ag2 C7A 119.0(4) 3_665 . ?
C7A Ag2 Ag1A 135.6(9) 3_665 . ?
C7A Ag2 Ag1A 85.8(15) 2_655 . ?
C7A Ag2 Ag1A 38.1(9) . . ?
Ag1A Ag2 Ag1A 98.0(4) 3_665 . ?
Ag1A Ag2 Ag1A 98.0(4) 2_655 . ?
C7 Ag2 Ag1 142.8(7) 3_665 . ?
C7 Ag2 Ag1 44.2(7) 2_655 2_655 ?
C7 Ag2 Ag1 81.3(11) 2_655 . ?
C7 Ag2 Ag1 142.8(7) . 2_655 ?
C7 Ag2 Ag1 142.8(7) 2_655 3_665 ?
C7 Ag2 Ag1 44.1(7) 3_665 3_665 ?
C7 Ag2 Ag1 81.3(11) . 3_665 ?
C7 Ag2 Ag1 81.3(11) 3_665 2_655 ?
C7 Ag2 Ag1 44.2(7) . . ?
C7 Ag2 C7A 122(2) . 3_665 ?
C7 Ag2 C7A 117(2) 2_655 3_665 ?
C7 Ag2 C7A 117(2) . 2_655 ?
C7 Ag2 C7A 122(2) 3_665 2_655 ?
C7 Ag2 C7A 4(3) 2_655 2_655 ?
C7 Ag2 C7A 4(3) 3_665 3_665 ?
C7 Ag2 Ag1A 89.3(13) . 3_665 ?
C7 Ag2 Ag1A 136.2(8) 2_655 3_665 ?
C7 Ag2 Ag1A 89.3(13) 3_665 2_655 ?
C7 Ag2 Ag1A 136.2(8) . 2_655 ?
C7 Ag2 Ag1A 38.2(8) 2_655 2_655 ?
C7 Ag2 Ag1A 38.2(8) 3_665 3_665 ?
C7 Ag2 C7 119.74(18) 3_665 . ?
C7 Ag2 C7 119.74(17) 3_665 2_655 ?
C7 Ag2 C7 119.74(17) 2_655 . ?
H4A C4 H4B 109.5 . . ?
H4A C4 H4C 109.5 . . ?
H4B C4 H4C 109.5 . . ?
C3 C4 H4A 109.5 . . ?
C3 C4 H4B 109.5 . . ?
C3 C4 H4C 109.5 . . ?
Ag1 C1 Ag3 81.4(5) . 2_655 ?
Ag1 C1 Ag3 83.5(5) . 18_545 ?
Ag1 C1 Ag3A 88.0(6) . 18_545 ?
Ag1 C1 Ag3A 90.4(8) . 2_655 ?
Ag3 C1 Ag3 95.9(5) 18_545 2_655 ?
Ag3 C1 Ag3A 14.4(5) 18_545 18_545 ?
Ag3 C1 Ag3A 110.2(8) 2_655 18_545 ?
C2 C1 Ag1 159.2(15) . . ?
C2 C1 Ag3 112.7(14) . 18_545 ?
C2 C1 Ag3 108.6(13) . 2_655 ?
C2 C1 Ag3A 104.7(14) . 18_545 ?
C2 C1 Ag3A 95.9(14) . 2_655 ?
C2 C1 Ag1A 159.1(15) . . ?
Ag3A C1 Ag3 15.6(7) 2_655 2_655 ?
Ag3A C1 Ag1A 99.6(11) 2_655 . ?
Ag1A C1 Ag3 89.2(8) . 2_655 ?
C1 C2 C3 175.9(19) . . ?
C1 C2 Ag3A 57.6(11) . 2_655 ?
C3 C2 Ag3A 120.5(14) . 2_655 ?
Ag3A C7A Ag2 110(2) . . ?
Ag1A C7A Ag2 87.9(17) . . ?
Ag1A C7A Ag3A 87(2) . . ?
C8A C7A Ag2 111(4) . . ?
C8A C7A Ag3A 86(4) . . ?
C8A C7A Ag1A 161(5) . . ?
C2 C3 C4 106.5(16) . . ?
C2 C3 C5 110.1(15) . . ?
C2 C3 C6 107.0(16) . . ?
C5 C3 C4 108.8(17) . . ?
C6 C3 C4 113.5(16) . . ?
C6 C3 C5 110.8(17) . . ?
C3 C5 H5A 109.5 . . ?
C3 C5 H5B 109.5 . . ?
C3 C5 H5C 109.5 . . ?
H5A C5 H5B 109.5 . . ?
H5A C5 H5C 109.5 . . ?
H5B C5 H5C 109.5 . . ?
C3 C6 H6A 109.5 . . ?
C3 C6 H6B 109.5 . . ?
C3 C6 H6C 109.5 . . ?
H6A C6 H6B 109.5 . . ?
H6A C6 H6C 109.5 . . ?
H6B C6 H6C 109.5 . . ?
C7 C8 C9 171(4) . . ?
C12A C9A C11A 102(4) . . ?
C10A C9A C11A 110(4) . . ?
C10A C9A C12A 122(4) . . ?
C8A C9A C11A 108(4) . . ?
C8A C9A C12A 105(3) . . ?
C8A C9A C10A 109(3) . . ?
H11A C11 H11B 109.5 . . ?
H11A C11 H11C 109.5 . . ?
H11B C11 H11C 109.5 . . ?
C9 C11 H11A 109.5 . . ?
C9 C11 H11B 109.4 . . ?
C9 C11 H11C 109.5 . . ?
C9A C11A H11D 109.5 . . ?
C9A C11A H11E 109.5 . . ?
C9A C11A H11F 109.5 . . ?
H11D C11A H11E 109.5 . . ?
H11D C11A H11F 109.5 . . ?
H11E C11A H11F 109.5 . . ?
C9A C12A H12A 109.5 . . ?
C9A C12A H12B 109.5 . . ?
C9A C12A H12C 109.5 . . ?
H12A C12A H12B 109.5 . . ?
H12A C12A H12C 109.5 . . ?
H12B C12A H12C 109.5 . . ?
H12D C12 H12E 109.5 . . ?
H12D C12 H12F 109.5 . . ?
H12E C12 H12F 109.5 . . ?
C9 C12 H12D 109.5 . . ?
C9 C12 H12E 109.5 . . ?
C9 C12 H12F 109.5 . . ?
C9A C10A H10A 109.5 . . ?
C9A C10A H10B 109.5 . . ?
C9A C10A H10C 109.5 . . ?
H10A C10A H10B 109.5 . . ?
H10A C10A H10C 109.5 . . ?
H10B C10A H10C 109.5 . . ?
C1 Ag3A C1 119.7(9) 3_665 17 ?
C1 Ag3A C2 26.5(6) 3_665 3_665 ?
C1 Ag3A C2 112.4(9) 17 3_665 ?
C1 Ag3A C7A 119.2(17) 3_665 . ?
C1 Ag3A Ag1A 73.3(9) 3_665 17 ?
C1 Ag3A Ag1A 47.0(7) 17 17 ?
C1 Ag3A Ag1A 69.8(8) 17 . ?
C1 Ag3A Ag1A 132.5(11) 3_665 . ?
C1 Ag3A C8A 110.0(12) 3_665 . ?
C1 Ag3A C8A 127.5(11) 17 . ?
C2 Ag3A Ag1A 158.1(10) 3_665 . ?
C2 Ag3A Ag1A 74.3(9) 3_665 17 ?
C2 Ag3A C8A 119.7(12) 3_665 . ?
C7A Ag3A C1 107.5(13) . 17 ?
C7A Ag3A Ag1A 131.1(13) . 17 ?
C7A Ag3A Ag1A 39.6(9) . . ?
C7A Ag3A C8A 26.0(6) . . ?
Ag1A Ag3A Ag1A 95.1(10) . 17 ?
C8A Ag3A Ag1A 64.7(9) . . ?
C8A Ag3A Ag1A 156.1(13) . 17 ?
C1 Ag1A Ag2 116.2(13) . . ?
C1 Ag1A Ag3A 141.3(11) . . ?
C1 Ag1A Ag3A 54.8(6) . 18_545 ?
C7A Ag1A Ag2 54.0(18) . . ?
C7A Ag1A C1 164(2) . . ?
C7A Ag1A Ag3A 53.9(19) . . ?
Ag3A Ag1A Ag2 83.2(5) . . ?
Ag3A Ag1A Ag2 133.2(7) 18_545 . ?
H10D C10 H10E 109.5 . . ?
H10D C10 H10F 109.5 . . ?
H10E C10 H10F 109.5 . . ?
C9 C10 H10D 109.5 . . ?
C9 C10 H10E 109.5 . . ?
C9 C10 H10F 109.5 . . ?
C8 C9 C11 116(3) . . ?
C8 C9 C12 108(2) . . ?
C8 C9 C10 113(3) . . ?
C11 C9 C12 124(3) . . ?
C11 C9 C10 105(3) . . ?
C12 C9 C10 88(3) . . ?
C7A C8A C9A 174(5) . . ?
C7A C8A Ag3A 68(3) . . ?
C9A C8A Ag3A 113(3) . . ?
Ag1 C7 Ag3 79.5(11) . . ?
Ag1 C7 Ag2 85.3(11) . . ?
Ag2 C7 Ag3 102.0(17) . . ?
C8 C7 Ag1 167(4) . . ?
C8 C7 Ag3 107(3) . . ?
C8 C7 Ag2 104(3) . . ?

loop_
_geom_bond_atom_site_label_1
_geom_bond_atom_site_label_2
_geom_bond_distance
_geom_bond_site_symmetry_2
_geom_bond_publ_flag
Ag1 Ag3 2.930(4) 2_655 ?
Ag1 Ag3 2.948(3) 18_545 ?
Ag1 Ag3 2.937(5) . ?
Ag1 Ag2 2.964(2) . ?
Ag1 C1 2.076(14) . ?
Ag1 C7 2.07(2) . ?
Ag3 C1 2.401(13) 3_665 ?
Ag3 C1 2.341(15) 17 ?
Ag3 C7 2.49(4) . ?
Ag2 C7A 2.53(6) . ?
Ag2 C7A 2.53(6) 3_665 ?
Ag2 C7A 2.53(6) 2_655 ?
Ag2 Ag1A 3.13(2) 2_655 ?
Ag2 Ag1A 3.13(2) . ?
Ag2 Ag1A 3.13(2) 3_665 ?
Ag2 C7 2.30(4) 3_665 ?
Ag2 C7 2.30(4) . ?
Ag2 C7 2.30(4) 2_655 ?
C4 H4A 0.9800 . ?
C4 H4B 0.9800 . ?
C4 H4C 0.9800 . ?
C4 C3 1.58(3) . ?
C1 C2 1.16(2) . ?
C1 Ag3A 2.56(3) 18_545 ?
C1 Ag3A 2.20(2) 2_655 ?
C1 Ag1A 2.29(3) . ?
C2 C3 1.52(2) . ?
C2 Ag3A 2.60(3) 2_655 ?
C7A Ag3A 2.45(6) . ?
C7A Ag1A 1.93(4) . ?
C7A C8A 1.16(2) . ?
C3 C5 1.56(3) . ?
C3 C6 1.54(3) . ?
C5 H5A 0.9800 . ?
C5 H5B 0.9800 . ?
C5 H5C 0.9800 . ?
C6 H6A 0.9800 . ?
C6 H6B 0.9800 . ?
C6 H6C 0.9800 . ?
C8 C9 1.506(18) . ?
C8 C7 1.16(2) . ?
C9A C11A 1.54(2) . ?
C9A C12A 1.54(2) . ?
C9A C10A 1.54(2) . ?
C9A C8A 1.512(19) . ?
C11 H11A 0.9802 . ?
C11 H11B 0.9799 . ?
C11 H11C 0.9799 . ?
C11 C9 1.529(19) . ?
C11A H11D 0.9800 . ?
C11A H11E 0.9800 . ?
C11A H11F 0.9800 . ?
C12A H12A 0.9800 . ?
C12A H12B 0.9800 . ?
C12A H12C 0.9800 . ?
C12 H12D 0.9800 . ?
C12 H12E 0.9800 . ?
C12 H12F 0.9800 . ?
C12 C9 1.531(19) . ?
C10A H10A 0.9800 . ?
C10A H10B 0.9800 . ?
C10A H10C 0.9800 . ?
Ag3A Ag1A 3.03(4) . ?
Ag3A Ag1A 3.07(3) 17 ?
Ag3A C8A 2.64(5) . ?
C10 H10D 0.9800 . ?
C10 H10E 0.9800 . ?
C10 H10F 0.9800 . ?
C10 C9 1.549(19) . ?

loop_
_geom_torsion_atom_site_label_1
_geom_torsion_atom_site_label_2
_geom_torsion_atom_site_label_3
_geom_torsion_atom_site_label_4
_geom_torsion
_geom_torsion_site_symmetry_1
_geom_torsion_site_symmetry_2
_geom_torsion_site_symmetry_3
_geom_torsion_site_symmetry_4
_geom_torsion_publ_flag
Ag2 C7A C8A Ag3A 110(4) . . . . ?
C11A C9A C8A Ag3A 34(4) . . . . ?
C12A C9A C8A Ag3A -74(4) . . . . ?
C10A C9A C8A Ag3A 153(3) . . . . ?
Ag3A C1 C2 Ag3A 126.9(13) 18_545 . . 2_655 ?
Ag3A C2 C3 C4 -146.7(14) 2_655 . . . ?
Ag3A C2 C3 C5 -29(2) 2_655 . . . ?
Ag3A C2 C3 C6 91.6(18) 2_655 . . . ?
Ag1A C1 C2 Ag3A -138(5) . . . 2_655 ?
Ag1A C7A C8A Ag3A -67(15) . . . . ?
